data_7714589
loop_
_publ_author_name
'Yeganeh-Salman, Amir'
'Yeung, Jason'
'Miao, Linkun'
'Stephan, Douglas W.'

_publ_section_title
;
 Coordination chemistry and FLP reactivity of 1,1- and 1,2-bis-boranes.
;
_journal_issue 3
_journal_name_full 'Dalton transactions (Cambridge, England : 2003)'
_journal_page_first 1178
_journal_page_last 1189
_journal_paper_doi 10.1039/d3dt03660j
_journal_volume 53
_journal_year 2024
_chemical_formula_moiety 'C52 H39 B2 F20 P, 1.5(C6 H5 Cl)'
_chemical_formula_sum 'C61 H46.5 B2 Cl1.5 F20 P'
_chemical_formula_weight 1265.24
_space_group_crystal_system triclinic
_space_group_IT_number 2
_space_group_name_Hall '-P 1'
_space_group_name_H-M_alt 'P -1'
_atom_sites_solution_hydrogens geom
_audit_creation_date 2023-08-29
_audit_creation_method
;
Olex2 1.5
(compiled 2023.08.24 svn.re1ec1418 for OlexSys, GUI svn.r6817)
;
_audit_update_record
;
2023-11-27 deposited with the CCDC.	2023-11-30 downloaded from the CCDC.
;
_cell_angle_alpha 94.090(5)
_cell_angle_beta 101.071(6)
_cell_angle_gamma 97.474(5)
_cell_formula_units_Z 2
_cell_length_a 11.9514(16)
_cell_length_b 12.3919(14)
_cell_length_c 20.556(3)
_cell_measurement_reflns_used 9870
_cell_measurement_temperature 150.01
_cell_measurement_theta_max 25.80
_cell_measurement_theta_min 2.37
_cell_volume 2947.8(7)
_computing_molecular_graphics 'Olex2 1.5 (Dolomanov et al., 2009)'
_computing_publication_material 'Olex2 1.5 (Dolomanov et al., 2009)'
_computing_structure_refinement 'XL  (Sheldrick, 2008)'
_diffrn_ambient_temperature 150.01
_diffrn_measured_fraction_theta_full 0.998
_diffrn_measured_fraction_theta_max 0.998
_diffrn_measurement_device_type 'Bruker APEX-II CCD'
_diffrn_measurement_method '\f and \w scans'
_diffrn_radiation_monochromator graphite
_diffrn_radiation_type MoK\a
_diffrn_radiation_wavelength 0.71073
_diffrn_reflns_av_R_equivalents 0.0875
_diffrn_reflns_av_unetI/netI 0.0789
_diffrn_reflns_Laue_measured_fraction_full 0.998
_diffrn_reflns_Laue_measured_fraction_max 0.998
_diffrn_reflns_limit_h_max 14
_diffrn_reflns_limit_h_min -14
_diffrn_reflns_limit_k_max 13
_diffrn_reflns_limit_k_min -14
_diffrn_reflns_limit_l_max 24
_diffrn_reflns_limit_l_min -24
_diffrn_reflns_number 60484
_diffrn_reflns_point_group_measured_fraction_full 0.998
_diffrn_reflns_point_group_measured_fraction_max 0.998
_diffrn_reflns_theta_full 24.997
_diffrn_reflns_theta_max 24.997
_diffrn_reflns_theta_min 1.755
_diffrn_source_current 30.0
_diffrn_source_power 1.35
_diffrn_source_voltage 45.0
_diffrn_standards_number 0
_exptl_absorpt_coefficient_mu 0.217
_exptl_absorpt_correction_type none
_exptl_crystal_density_diffrn 1.425
_exptl_crystal_description block
_exptl_crystal_F_000 1286
_exptl_crystal_size_max 0.1
_exptl_crystal_size_mid 0.1
_exptl_crystal_size_min 0.1
_refine_diff_density_max 0.899
_refine_diff_density_min -0.796
_refine_diff_density_rms 0.089
_refine_ls_extinction_method none
_refine_ls_goodness_of_fit_ref 1.044
_refine_ls_hydrogen_treatment constr
_refine_ls_matrix_type full
_refine_ls_number_parameters 811
_refine_ls_number_reflns 10364
_refine_ls_number_restraints 0
_refine_ls_restrained_S_all 1.044
_refine_ls_R_factor_all 0.0905
_refine_ls_R_factor_gt 0.0641
_refine_ls_shift/su_max 0.000
_refine_ls_shift/su_mean 0.000
_refine_ls_structure_factor_coef Fsqd
_refine_ls_weighting_details 'w=1/[\s^2^(Fo^2^)+(0.1144P)^2^+2.5732P] where P=(Fo^2^+2Fc^2^)/3'
_refine_ls_weighting_scheme calc
_refine_ls_wR_factor_gt 0.1818
_refine_ls_wR_factor_ref 0.2100
_reflns_Friedel_coverage 0.000
_reflns_number_gt 7533
_reflns_number_total 10364
_reflns_threshold_expression 'I > 2\s(I)'
_cod_data_source_file d3dt03660j2.cif
_cod_data_source_block 1_CCDC7
_cod_depositor_comments 'Adding full bibliography for 7714584--7714593.cif.'
_cod_original_cell_volume 2947.8(6)
_cod_original_formula_sum 'C61 H46.50 B2 Cl1.50 F20 P'
_cod_database_code 7714589
_shelx_shelxl_version_number 2018/3
_shelx_space_group_comment
;
The symmetry employed for this shelxl refinement is uniquely defined
by the following loop, which should always be used as a source of
symmetry information in preference to the above space-group names.
They are only intended as comments.
;
_shelx_estimated_absorpt_t_max 0.979
_shelx_estimated_absorpt_t_min 0.979
_olex2_refinement_description
;
1. Fixed Uiso
 At 1.2 times of:
  All C(H) groups
 At 1.5 times of:
  All C(H,H,H) groups
2. Others
 Fixed Sof: Cl41(0.5) C81(0.5) C84(0.5) H84(0.5) C85(0.5) H85(0.5) C86(0.5)
 H86(0.5) C87(0.5) H87(0.5) C88(0.5) H88(0.5)
3.a Aromatic/amide H refined with riding coordinates:
 C16(H16), C28(H28), C29(H29), C30(H30), C42(H42), C56(H56), C57(H57),
 C58(H58), C64(H64), C71(H71), C72(H72), C73(H73), C68(H68), C76(H76), C80(H80),
  C82(H82), C83(H83), C84(H84), C85(H85), C86(H86), C87(H87), C88(H88)
3.b Idealised Me refined as rotating group:
 C51(H51A,H51B,H51C), C53(H53A,H53B,H53C), C55(H55A,H55B,H55C), C62(H62A,H62B,
 H62C), C63(H63A,H63B,H63C), C65(H65A,H65B,H65C), C70(H70A,H70B,H70C), C78(H78A,
 H78B,H78C), C2(H2A,H2B,H2C)
;
_olex2_submission_special_instructions 'No special instructions were received'

loop_
_space_group_symop_operation_xyz
'x, y, z'
'-x, -y, -z'

loop_
_atom_site_label
_atom_site_type_symbol
_atom_site_fract_x
_atom_site_fract_y
_atom_site_fract_z
_atom_site_U_iso_or_equiv
_atom_site_adp_type
_atom_site_occupancy
_atom_site_site_symmetry_order
_atom_site_calc_flag
_atom_site_refinement_flags_posn
_atom_site_refinement_flags_adp
_atom_site_refinement_flags_occupancy
_atom_site_disorder_assembly
_atom_site_disorder_group
P1 P 0.45785(7) 0.08472(7) 0.28756(4) 0.0205(2) Uani 1 1 d . . . . .
F2 F 1.00703(17) -0.06062(17) 0.05482(10) 0.0319(5) Uani 1 1 d . . . . .
F3 F 0.97538(15) 0.02473(16) 0.17037(9) 0.0269(4) Uani 1 1 d . . . . .
F4 F 0.66660(16) -0.19501(15) 0.21181(10) 0.0293(5) Uani 1 1 d . . . . .
F5 F 0.99968(16) 0.04875(15) 0.31960(10) 0.0312(5) Uani 1 1 d . . . . .
F6 F 0.78359(18) 0.44167(17) 0.32526(11) 0.0369(5) Uani 1 1 d . . . . .
F7 F 0.75819(19) -0.36043(15) 0.26546(11) 0.0356(5) Uani 1 1 d . . . . .
F8 F 0.57215(16) -0.07731(17) 0.09917(10) 0.0316(5) Uani 1 1 d . . . . .
F9 F 1.11288(18) 0.27215(18) 0.32566(11) 0.0398(5) Uani 1 1 d . . . . .
F10 F 1.08803(18) -0.11756(19) 0.37376(11) 0.0416(6) Uani 1 1 d . . . . .
F11 F 0.9714(2) -0.32573(17) 0.34582(11) 0.0422(6) Uani 1 1 d . . . . .
F12 F 0.60523(18) -0.16101(18) -0.01678(10) 0.0390(5) Uani 1 1 d . . . . .
F13 F 0.82193(19) -0.15588(18) -0.04182(10) 0.0392(5) Uani 1 1 d . . . . .
F14 F 1.1380(2) 0.4798(2) 0.26273(14) 0.0567(7) Uani 1 1 d . . . . .
F15 F 0.9993(3) 0.3625(2) 0.52636(11) 0.0626(8) Uani 1 1 d . . . . .
C16 C 0.6418(3) 0.0441(2) 0.23143(15) 0.0176(6) Uani 1 1 d . . . . .
H16 H 0.586566 0.051968 0.192806 0.021 Uiso 1 1 calc R U . . .
F17 F 1.1485(2) 0.2770(2) 0.45949(12) 0.0599(7) Uani 1 1 d . . . . .
F18 F 0.8181(2) 0.4473(2) 0.45885(12) 0.0579(7) Uani 1 1 d . . . . .
F19 F 0.7508(2) 0.44961(18) 0.15387(13) 0.0501(6) Uani 1 1 d . . . . .
C20 C 0.9473(3) 0.3566(2) 0.32114(15) 0.0203(7) Uani 1 1 d . . . . .
C21 C 0.6029(3) 0.0484(2) 0.28897(15) 0.0188(7) Uani 1 1 d . . . . .
C22 C 0.7730(3) -0.0200(2) 0.14126(15) 0.0190(7) Uani 1 1 d . . . . .
F23 F 1.0122(3) 0.7563(2) 0.13651(15) 0.0662(8) Uani 1 1 d . . . . .
C24 C 0.6771(3) 0.0250(3) 0.35244(15) 0.0189(7) Uani 1 1 d . . . . .
C25 C 0.8803(3) -0.0198(2) 0.12499(15) 0.0203(7) Uani 1 1 d . . . . .
F26 F 0.7966(3) 0.6442(2) 0.10601(15) 0.0684(8) Uani 1 1 d . . . . .
C27 C 0.9837(3) -0.1365(3) 0.33343(16) 0.0268(8) Uani 1 1 d . . . . .
C28 C 0.7564(3) 0.1067(3) 0.39210(16) 0.0232(7) Uani 1 1 d . . . . .
H28 H 0.762294 0.179162 0.379540 0.028 Uiso 1 1 calc R U . . .
C29 C 0.8340(3) 0.1508(2) 0.23810(16) 0.0186(7) Uani 1 1 d . . . . .
H29 H 0.861641 0.166929 0.284751 0.022 Uiso 1 1 calc R U . . .
C30 C 0.7436(3) -0.1043(3) 0.42883(17) 0.0274(8) Uani 1 1 d . . . . .
H30 H 0.739566 -0.177104 0.440834 0.033 Uiso 1 1 calc R U . . .
C31 C 0.8279(3) -0.0643(2) 0.26204(15) 0.0189(7) Uani 1 1 d . . . . .
C32 C 0.8171(3) -0.2592(3) 0.27856(17) 0.0256(8) Uani 1 1 d . . . . .
C33 C 0.6828(3) -0.0702(3) 0.09108(16) 0.0234(7) Uani 1 1 d . . . . .
C34 C 0.9345(3) -0.0512(3) 0.30470(16) 0.0237(7) Uani 1 1 d . . . . .
C35 C 0.8988(3) -0.0632(3) 0.06497(17) 0.0243(7) Uani 1 1 d . . . . .
C36 C 0.9425(3) 0.4570(3) 0.20920(16) 0.0246(7) Uani 1 1 d . . . . .
C37 C 0.9244(3) -0.2413(3) 0.31989(17) 0.0285(8) Uani 1 1 d . . . . .
C38 C 0.7723(3) -0.1719(3) 0.25157(16) 0.0211(7) Uani 1 1 d . . . . .
C39 C 0.8580(3) 0.2380(3) 0.20300(16) 0.0196(7) Uani 1 1 d . . . . .
C40 C 0.8061(3) -0.1111(3) 0.01690(16) 0.0268(8) Uani 1 1 d . . . . .
C42 C 0.6714(3) -0.0809(3) 0.37146(16) 0.0221(7) Uani 1 1 d . . . . .
H42 H 0.617589 -0.137968 0.344974 0.027 Uiso 1 1 calc R U . . .
C43 C 0.8337(3) 0.2293(2) 0.12860(16) 0.0204(7) Uani 1 1 d . . . . .
C44 C 0.8759(3) 0.4015(3) 0.35781(17) 0.0253(7) Uani 1 1 d . . . . .
F45 F 1.1815(2) 0.6764(2) 0.21648(18) 0.0801(10) Uani 1 1 d . . . . .
C46 C 0.4099(3) 0.0574(3) 0.36917(17) 0.0279(8) Uani 1 1 d . . . . .
B47 B 0.7694(3) 0.0273(3) 0.21794(18) 0.0184(7) Uani 1 1 d . . . . .
C48 C 1.0391(3) 0.3159(3) 0.35754(17) 0.0270(8) Uani 1 1 d . . . . .
C49 C 0.3553(3) -0.0041(3) 0.21552(17) 0.0271(8) Uani 1 1 d . . . . .
C50 C 0.4642(3) 0.2356(3) 0.27473(18) 0.0296(8) Uani 1 1 d . . . . .
C51 C 0.5361(3) 0.2658(3) 0.2221(2) 0.0351(9) Uani 1 1 d . . . . .
H51A H 0.614595 0.249527 0.236768 0.053 Uiso 1 1 calc R U . . .
H51B H 0.538807 0.343949 0.216673 0.053 Uiso 1 1 calc R U . . .
H51C H 0.500636 0.223058 0.179508 0.053 Uiso 1 1 calc R U . . .
C52 C 0.8916(4) 0.4038(3) 0.42582(19) 0.0354(9) Uani 1 1 d . . . . .
C53 C 0.3599(3) 0.0388(3) 0.14679(18) 0.0352(9) Uani 1 1 d . . . . .
H53A H 0.334293 0.110756 0.145864 0.053 Uiso 1 1 calc R U . . .
H53B H 0.309171 -0.012342 0.111529 0.053 Uiso 1 1 calc R U . . .
H53C H 0.439122 0.045063 0.139614 0.053 Uiso 1 1 calc R U . . .
C54 C 0.6972(3) -0.1144(3) 0.03012(16) 0.0256(8) Uani 1 1 d . . . . .
C55 C 0.5035(3) 0.1005(3) 0.43177(17) 0.0322(8) Uani 1 1 d . . . . .
H55A H 0.560457 0.050006 0.438545 0.048 Uiso 1 1 calc R U . . .
H55B H 0.467761 0.105907 0.470741 0.048 Uiso 1 1 calc R U . . .
H55C H 0.541814 0.172900 0.425740 0.048 Uiso 1 1 calc R U . . .
C56 C 0.7227(3) 0.2028(3) 0.09032(17) 0.0284(8) Uani 1 1 d . . . . .
H56 H 0.659165 0.189876 0.111761 0.034 Uiso 1 1 calc R U . . .
C57 C 0.8273(3) 0.0842(3) 0.44974(17) 0.0312(8) Uani 1 1 d . . . . .
H57 H 0.880111 0.141639 0.476573 0.037 Uiso 1 1 calc R U . . .
C58 C 0.9251(3) 0.2510(3) 0.09563(17) 0.0265(8) Uani 1 1 d . . . . .
H58 H 1.001458 0.271081 0.120731 0.032 Uiso 1 1 calc R U . . .
C59 C 0.9826(4) 0.3622(3) 0.46009(18) 0.0402(10) Uani 1 1 d . . . . .
C60 C 0.8592(3) 0.5014(3) 0.16843(18) 0.0303(8) Uani 1 1 d . . . . .
C61 C 1.0582(3) 0.3183(3) 0.42582(19) 0.0346(9) Uani 1 1 d . . . . .
C62 C 0.3793(3) -0.0655(3) 0.37349(19) 0.0333(9) Uani 1 1 d . . . . .
H62A H 0.312315 -0.095197 0.338436 0.050 Uiso 1 1 calc R U . . .
H62B H 0.361181 -0.077465 0.417159 0.050 Uiso 1 1 calc R U . . .
H62C H 0.444990 -0.102330 0.367649 0.050 Uiso 1 1 calc R U . . .
C63 C 0.3037(3) 0.1135(3) 0.3751(2) 0.0373(9) Uani 1 1 d . . . . .
H63A H 0.326376 0.192993 0.381538 0.056 Uiso 1 1 calc R U . . .
H63B H 0.272679 0.089134 0.413316 0.056 Uiso 1 1 calc R U . . .
H63C H 0.244546 0.093816 0.334338 0.056 Uiso 1 1 calc R U . . .
C64 C 0.7951(4) 0.2149(3) -0.01012(18) 0.0436(11) Uani 1 1 d . . . . .
H64 H 0.781887 0.208629 -0.057393 0.052 Uiso 1 1 calc R U . . .
C65 C 0.3885(3) -0.1203(3) 0.21248(19) 0.0330(8) Uani 1 1 d . . . . .
H65A H 0.465604 -0.117419 0.202273 0.049 Uiso 1 1 calc R U . . .
H65B H 0.332598 -0.167859 0.177656 0.049 Uiso 1 1 calc R U . . .
H65C H 0.388503 -0.149382 0.255571 0.049 Uiso 1 1 calc R U . . .
B66 B 0.9157(3) 0.3471(3) 0.24222(19) 0.0219(8) Uani 1 1 d . . . . .
C67 C 0.9897(4) 0.6592(3) 0.1599(2) 0.0410(10) Uani 1 1 d . . . . .
C69 C 1.0508(3) 0.5184(3) 0.22405(19) 0.0333(9) Uani 1 1 d . . . . .
C70 C 0.5253(4) 0.3052(3) 0.3397(2) 0.0425(10) Uani 1 1 d . . . . .
H70A H 0.477439 0.296331 0.373260 0.064 Uiso 1 1 calc R U . . .
H70B H 0.537681 0.382273 0.331425 0.064 Uiso 1 1 calc R U . . .
H70C H 0.599786 0.281231 0.355956 0.064 Uiso 1 1 calc R U . . .
C71 C 0.9051(4) 0.2435(3) 0.02660(18) 0.0362(9) Uani 1 1 d . . . . .
H71 H 0.967734 0.258303 0.004681 0.043 Uiso 1 1 calc R U . . .
C72 C 0.8216(3) -0.0212(3) 0.46854(17) 0.0335(9) Uani 1 1 d . . . . .
H72 H 0.870346 -0.036450 0.508009 0.040 Uiso 1 1 calc R U . . .
C73 C 0.7034(4) 0.1951(3) 0.02155(19) 0.0417(10) Uani 1 1 d . . . . .
H73 H 0.627225 0.176205 -0.003941 0.050 Uiso 1 1 calc R U . . .
C75 C 1.0755(4) 0.6189(3) 0.2006(2) 0.0452(11) Uani 1 1 d . . . . .
C78 C 0.2280(3) -0.0103(4) 0.2222(2) 0.0385(9) Uani 1 1 d . . . . .
H78A H 0.217898 -0.043254 0.263030 0.058 Uiso 1 1 calc R U . . .
H78B H 0.178362 -0.055081 0.183620 0.058 Uiso 1 1 calc R U . . .
H78C H 0.207080 0.063590 0.224240 0.058 Uiso 1 1 calc R U . . .
C79 C 0.8815(4) 0.6014(3) 0.1438(2) 0.0409(10) Uani 1 1 d . . . . .
Cl1 Cl 0.24350(14) 0.65513(15) 0.40158(10) 0.0930(5) Uani 1 1 d . . . . .
C68 C 0.5267(4) 0.6192(3) 0.3330(3) 0.0537(12) Uani 1 1 d . . . . .
H68 H 0.548854 0.616770 0.291002 0.064 Uiso 1 1 calc R U . . .
C76 C 0.4156(4) 0.6319(4) 0.3368(3) 0.0517(11) Uani 1 1 d . . . . .
H76 H 0.360841 0.638276 0.297676 0.062 Uiso 1 1 calc R U . . .
C77 C 0.3841(4) 0.6355(4) 0.3980(3) 0.0545(12) Uani 1 1 d . . . . .
C80 C 0.5721(5) 0.6123(4) 0.4499(3) 0.0766(18) Uani 1 1 d . . . . .
H80 H 0.626485 0.604481 0.488957 0.092 Uiso 1 1 calc R U . . .
C82 C 0.6046(4) 0.6100(4) 0.3886(3) 0.0619(14) Uani 1 1 d . . . . .
H82 H 0.681521 0.602040 0.385737 0.074 Uiso 1 1 calc R U . . .
C83 C 0.4601(6) 0.6259(4) 0.4542(3) 0.0709(16) Uani 1 1 d . . . . .
H83 H 0.437488 0.628527 0.496036 0.085 Uiso 1 1 calc R U . . .
Cl41 Cl 0.1363(2) 0.4612(2) 0.0533(2) 0.0940(12) Uani 0.5 1 d . . P . .
C81 C 0.2844(7) 0.4966(6) 0.0762(4) 0.0395(19) Uani 0.5 1 d . . P . .
C84 C 0.3568(9) 0.4185(7) 0.0628(5) 0.061(3) Uani 0.5 1 d . . P . .
H84 H 0.324794 0.347280 0.042051 0.074 Uiso 0.5 1 calc R U P . .
C85 C 0.3343(10) 0.5899(8) 0.1125(6) 0.068(3) Uani 0.5 1 d . . P . .
H85 H 0.288465 0.639154 0.128093 0.081 Uiso 0.5 1 calc R U P . .
C86 C 0.4512(10) 0.6144(9) 0.1270(8) 0.094(5) Uani 0.5 1 d . . P . .
H86 H 0.485296 0.685740 0.146641 0.113 Uiso 0.5 1 calc R U P . .
C87 C 0.5104(9) 0.5519(9) 0.1163(6) 0.072(3) Uani 0.5 1 d . . P . .
H87 H 0.590782 0.572087 0.132928 0.086 Uiso 0.5 1 calc R U P . .
C88 C 0.4738(10) 0.4489(9) 0.0808(6) 0.068(3) Uani 0.5 1 d . . P . .
H88 H 0.526546 0.402919 0.069878 0.082 Uiso 0.5 1 calc R U P . .
C2 C 0.3432(4) 0.2694(3) 0.2527(2) 0.0421(10) Uani 1 1 d . . . . .
H2A H 0.307788 0.234015 0.207999 0.063 Uiso 1 1 calc R U . . .
H2B H 0.350708 0.349020 0.252037 0.063 Uiso 1 1 calc R U . . .
H2C H 0.294665 0.246601 0.284087 0.063 Uiso 1 1 calc R U . . .

loop_
_atom_site_aniso_label
_atom_site_aniso_U_11
_atom_site_aniso_U_22
_atom_site_aniso_U_33
_atom_site_aniso_U_23
_atom_site_aniso_U_13
_atom_site_aniso_U_12
P1 0.0160(4) 0.0238(4) 0.0235(4) 0.0059(3) 0.0065(3) 0.0045(3)
F2 0.0262(11) 0.0462(12) 0.0294(11) 0.0081(9) 0.0140(9) 0.0126(9)
F3 0.0144(10) 0.0372(11) 0.0278(10) 0.0011(8) 0.0026(8) 0.0027(8)
F4 0.0212(11) 0.0238(10) 0.0391(12) 0.0011(9) -0.0002(9) -0.0004(8)
F5 0.0201(10) 0.0296(11) 0.0382(12) 0.0038(9) -0.0050(9) -0.0014(8)
F6 0.0317(12) 0.0363(11) 0.0468(13) 0.0064(10) 0.0113(10) 0.0145(9)
F7 0.0443(13) 0.0193(10) 0.0451(13) 0.0041(9) 0.0129(11) 0.0055(9)
F8 0.0156(10) 0.0459(12) 0.0294(11) -0.0068(9) 0.0021(8) -0.0008(9)
F9 0.0275(12) 0.0478(13) 0.0461(13) 0.0045(10) 0.0043(10) 0.0177(10)
F10 0.0288(12) 0.0529(14) 0.0388(12) 0.0090(10) -0.0107(10) 0.0144(10)
F11 0.0524(15) 0.0397(12) 0.0402(13) 0.0171(10) 0.0062(11) 0.0255(11)
F12 0.0304(12) 0.0535(14) 0.0262(11) -0.0095(10) -0.0025(9) 0.0004(10)
F13 0.0424(13) 0.0546(14) 0.0224(11) -0.0035(10) 0.0099(10) 0.0134(11)
F14 0.0301(13) 0.0495(14) 0.0834(19) 0.0326(13) -0.0066(13) -0.0072(11)
F15 0.098(2) 0.0616(16) 0.0193(11) 0.0027(11) 0.0030(13) -0.0072(15)
C16 0.0131(16) 0.0161(14) 0.0212(16) 0.0022(12) -0.0009(13) -0.0002(12)
F17 0.0600(17) 0.0624(16) 0.0461(15) 0.0144(12) -0.0243(13) 0.0150(13)
F18 0.0771(19) 0.0608(16) 0.0448(14) -0.0072(12) 0.0387(14) 0.0110(14)
F19 0.0365(14) 0.0358(12) 0.0702(17) 0.0132(12) -0.0121(12) 0.0061(10)
C20 0.0231(18) 0.0143(15) 0.0206(16) 0.0004(12) 0.0017(14) -0.0030(13)
C21 0.0159(16) 0.0178(15) 0.0226(17) 0.0024(13) 0.0039(13) 0.0016(12)
C22 0.0196(17) 0.0181(15) 0.0201(16) 0.0036(13) 0.0047(13) 0.0033(13)
F23 0.084(2) 0.0354(13) 0.084(2) 0.0354(13) 0.0208(17) 0.0040(13)
C24 0.0156(16) 0.0242(16) 0.0174(15) 0.0012(13) 0.0049(13) 0.0032(13)
C25 0.0181(17) 0.0201(15) 0.0213(16) 0.0036(13) 0.0001(14) 0.0025(13)
F26 0.074(2) 0.0478(15) 0.080(2) 0.0351(14) -0.0107(16) 0.0198(14)
C27 0.0195(18) 0.041(2) 0.0216(17) 0.0070(15) 0.0016(14) 0.0123(15)
C28 0.0198(17) 0.0261(17) 0.0231(17) 0.0042(14) 0.0052(14) -0.0012(14)
C29 0.0127(15) 0.0240(16) 0.0198(16) 0.0021(13) 0.0033(13) 0.0046(13)
C30 0.0272(19) 0.0296(18) 0.0291(19) 0.0115(15) 0.0094(15) 0.0071(15)
C31 0.0155(16) 0.0213(16) 0.0212(16) 0.0014(13) 0.0065(13) 0.0034(13)
C32 0.030(2) 0.0205(16) 0.0288(18) 0.0026(14) 0.0115(16) 0.0036(14)
C33 0.0184(17) 0.0262(17) 0.0260(18) 0.0034(14) 0.0057(14) 0.0026(14)
C34 0.0203(18) 0.0257(17) 0.0248(17) 0.0030(14) 0.0040(14) 0.0029(14)
C35 0.0223(18) 0.0264(17) 0.0277(18) 0.0081(14) 0.0088(15) 0.0073(14)
C36 0.034(2) 0.0208(16) 0.0194(16) -0.0003(13) 0.0067(15) 0.0047(15)
C37 0.040(2) 0.0272(18) 0.0255(18) 0.0099(15) 0.0121(16) 0.0200(16)
C38 0.0151(16) 0.0261(17) 0.0225(16) 0.0029(13) 0.0053(13) 0.0020(13)
C39 0.0133(16) 0.0227(16) 0.0235(17) 0.0040(13) 0.0043(13) 0.0033(13)
C40 0.033(2) 0.0297(18) 0.0212(17) 0.0037(14) 0.0094(15) 0.0094(15)
C42 0.0187(17) 0.0257(17) 0.0225(17) 0.0029(13) 0.0061(14) 0.0022(13)
C43 0.0263(18) 0.0144(15) 0.0211(16) 0.0034(13) 0.0050(14) 0.0033(13)
C44 0.0279(19) 0.0175(16) 0.0298(18) 0.0007(14) 0.0068(15) 0.0006(14)
F45 0.0512(18) 0.0544(17) 0.126(3) 0.0428(17) 0.0048(18) -0.0220(14)
C46 0.0244(19) 0.0352(19) 0.0285(18) 0.0085(15) 0.0127(15) 0.0067(15)
B47 0.0099(17) 0.0248(18) 0.0215(18) 0.0046(15) 0.0041(14) 0.0036(14)
C48 0.0240(19) 0.0254(17) 0.0310(19) 0.0015(15) 0.0052(15) 0.0031(14)
C49 0.0115(17) 0.039(2) 0.0287(18) 0.0050(15) -0.0019(14) 0.0023(14)
C50 0.031(2) 0.0254(17) 0.039(2) 0.0112(16) 0.0154(17) 0.0127(15)
C51 0.035(2) 0.0278(18) 0.051(2) 0.0190(17) 0.0189(19) 0.0128(16)
C52 0.047(2) 0.0287(19) 0.034(2) -0.0019(16) 0.0214(19) 0.0012(17)
C53 0.024(2) 0.053(2) 0.029(2) 0.0082(17) 0.0006(16) 0.0108(17)
C54 0.0251(19) 0.0285(18) 0.0187(17) 0.0001(14) -0.0038(14) 0.0011(15)
C55 0.035(2) 0.042(2) 0.0242(18) 0.0023(16) 0.0133(16) 0.0116(17)
C56 0.0261(19) 0.0324(19) 0.0263(18) 0.0084(15) 0.0043(15) 0.0016(15)
C57 0.026(2) 0.037(2) 0.0253(18) -0.0001(15) 0.0011(15) -0.0066(16)
C58 0.0277(19) 0.0235(17) 0.0283(18) 0.0001(14) 0.0092(15) 0.0000(14)
C59 0.064(3) 0.034(2) 0.0168(18) -0.0001(15) 0.0037(18) -0.006(2)
C60 0.033(2) 0.0240(17) 0.033(2) 0.0027(15) 0.0036(16) 0.0037(15)
C61 0.036(2) 0.0292(19) 0.032(2) 0.0070(16) -0.0108(17) 0.0037(16)
C62 0.0225(19) 0.041(2) 0.042(2) 0.0179(17) 0.0151(17) 0.0031(16)
C63 0.030(2) 0.051(2) 0.040(2) 0.0126(18) 0.0193(18) 0.0149(18)
C64 0.060(3) 0.047(2) 0.0181(18) -0.0001(17) 0.0042(19) -0.004(2)
C65 0.0234(19) 0.0333(19) 0.038(2) -0.0028(16) 0.0015(16) -0.0002(15)
B66 0.0185(19) 0.0229(19) 0.027(2) 0.0048(16) 0.0060(16) 0.0088(15)
C67 0.059(3) 0.0221(18) 0.046(2) 0.0137(17) 0.017(2) 0.0033(19)
C69 0.034(2) 0.0278(18) 0.036(2) 0.0091(16) 0.0040(17) -0.0003(16)
C70 0.050(3) 0.0263(19) 0.055(3) 0.0014(18) 0.021(2) 0.0057(18)
C71 0.046(2) 0.033(2) 0.032(2) -0.0016(16) 0.0204(19) -0.0022(17)
C72 0.030(2) 0.047(2) 0.0215(18) 0.0072(16) 0.0002(16) 0.0039(17)
C73 0.041(2) 0.048(2) 0.028(2) 0.0064(18) -0.0050(18) -0.0053(19)
C75 0.041(2) 0.034(2) 0.060(3) 0.011(2) 0.013(2) -0.0056(19)
C78 0.0143(18) 0.056(2) 0.042(2) 0.0041(19) -0.0007(16) 0.0017(17)
C79 0.054(3) 0.030(2) 0.039(2) 0.0097(17) 0.003(2) 0.0147(19)
Cl1 0.0696(10) 0.1010(12) 0.1321(15) 0.0326(10) 0.0601(10) 0.0293(9)
C68 0.047(3) 0.038(2) 0.083(4) 0.010(2) 0.027(3) 0.007(2)
C76 0.048(3) 0.047(3) 0.065(3) 0.019(2) 0.015(2) 0.011(2)
C77 0.052(3) 0.041(2) 0.077(4) 0.010(2) 0.027(3) 0.009(2)
C80 0.063(4) 0.050(3) 0.097(5) 0.002(3) -0.020(3) -0.003(3)
C82 0.044(3) 0.033(2) 0.106(5) -0.004(3) 0.014(3) 0.001(2)
C83 0.089(5) 0.054(3) 0.065(4) -0.003(3) 0.013(3) 0.000(3)
Cl41 0.0390(15) 0.0740(18) 0.158(3) -0.0391(19) 0.0370(18) -0.0313(13)
C81 0.024(4) 0.037(4) 0.051(5) -0.010(4) 0.010(4) -0.015(3)
C84 0.068(7) 0.033(5) 0.080(7) -0.007(5) 0.018(6) -0.002(5)
C85 0.062(7) 0.047(6) 0.084(8) -0.022(5) 0.010(6) -0.003(5)
C86 0.043(6) 0.044(6) 0.160(13) -0.038(7) -0.045(7) 0.000(5)
C87 0.031(5) 0.055(6) 0.102(9) -0.002(6) -0.044(6) -0.003(5)
C88 0.064(7) 0.070(7) 0.074(7) 0.013(6) 0.000(6) 0.037(6)
C2 0.039(2) 0.042(2) 0.057(3) 0.022(2) 0.022(2) 0.0229(19)

loop_
_atom_type_symbol
_atom_type_description
_atom_type_scat_dispersion_real
_atom_type_scat_dispersion_imag
_atom_type_scat_source
C C 0.0033 0.0016 'International Tables Vol C Tables 4.2.6.8 and 6.1.1.4'
H H 0.0000 0.0000 'International Tables Vol C Tables 4.2.6.8 and 6.1.1.4'
B B 0.0013 0.0007 'International Tables Vol C Tables 4.2.6.8 and 6.1.1.4'
Cl Cl 0.1484 0.1585 'International Tables Vol C Tables 4.2.6.8 and 6.1.1.4'
F F 0.0171 0.0103 'International Tables Vol C Tables 4.2.6.8 and 6.1.1.4'
P P 0.1023 0.0942 'International Tables Vol C Tables 4.2.6.8 and 6.1.1.4'

loop_
_geom_angle_atom_site_label_1
_geom_angle_atom_site_label_2
_geom_angle_atom_site_label_3
_geom_angle
_geom_angle_site_symmetry_1
_geom_angle_site_symmetry_3
_geom_angle_publ_flag
C21 P1 C46 110.80(15) . . ?
C21 P1 C49 107.25(15) . . ?
C21 P1 C50 107.63(15) . . ?
C49 P1 C46 109.54(15) . . ?
C50 P1 C46 110.25(15) . . ?
C50 P1 C49 111.32(16) . . ?
C21 C16 H16 115.0 . . ?
C21 C16 B47 130.1(3) . . ?
B47 C16 H16 115.0 . . ?
C44 C20 B66 119.9(3) . . ?
C48 C20 C44 115.7(3) . . ?
C48 C20 B66 124.3(3) . . ?
C16 C21 P1 118.5(2) . . ?
C16 C21 C24 120.4(3) . . ?
C24 C21 P1 121.1(2) . . ?
C25 C22 B47 117.4(3) . . ?
C33 C22 C25 113.5(3) . . ?
C33 C22 B47 128.8(3) . . ?
C28 C24 C21 121.2(3) . . ?
C28 C24 C42 118.3(3) . . ?
C42 C24 C21 120.5(3) . . ?
F3 C25 C22 119.2(3) . . ?
F3 C25 C35 116.0(3) . . ?
C35 C25 C22 124.8(3) . . ?
F10 C27 C34 120.5(3) . . ?
F10 C27 C37 120.1(3) . . ?
C37 C27 C34 119.4(3) . . ?
C24 C28 H28 119.5 . . ?
C57 C28 C24 121.1(3) . . ?
C57 C28 H28 119.5 . . ?
C39 C29 H29 112.8 . . ?
C39 C29 B47 134.3(3) . . ?
B47 C29 H29 112.8 . . ?
C42 C30 H30 120.0 . . ?
C72 C30 H30 120.0 . . ?
C72 C30 C42 120.1(3) . . ?
C34 C31 C38 113.4(3) . . ?
C34 C31 B47 127.8(3) . . ?
C38 C31 B47 118.4(3) . . ?
F7 C32 C37 119.9(3) . . ?
F7 C32 C38 121.1(3) . . ?
C38 C32 C37 119.0(3) . . ?
F8 C33 C22 120.8(3) . . ?
F8 C33 C54 115.4(3) . . ?
C54 C33 C22 123.8(3) . . ?
F5 C34 C27 115.5(3) . . ?
F5 C34 C31 120.5(3) . . ?
C31 C34 C27 124.0(3) . . ?
F2 C35 C25 120.0(3) . . ?
F2 C35 C40 120.9(3) . . ?
C40 C35 C25 119.1(3) . . ?
C60 C36 B66 122.9(3) . . ?
C60 C36 C69 115.6(3) . . ?
C69 C36 B66 121.3(3) . . ?
F11 C37 C27 120.5(3) . . ?
F11 C37 C32 120.2(3) . . ?
C32 C37 C27 119.3(3) . . ?
F4 C38 C31 119.1(3) . . ?
F4 C38 C32 116.0(3) . . ?
C32 C38 C31 124.9(3) . . ?
C29 C39 C43 122.6(3) . . ?
C29 C39 B66 118.1(3) . . ?
C43 C39 B66 119.3(3) . . ?
F13 C40 C35 120.4(3) . . ?
F13 C40 C54 120.7(3) . . ?
C35 C40 C54 118.9(3) . . ?
C24 C42 C30 120.9(3) . . ?
C24 C42 H42 119.6 . . ?
C30 C42 H42 119.6 . . ?
C56 C43 C39 122.5(3) . . ?
C56 C43 C58 118.2(3) . . ?
C58 C43 C39 119.3(3) . . ?
F6 C44 C20 118.8(3) . . ?
F6 C44 C52 117.9(3) . . ?
C52 C44 C20 123.3(3) . . ?
C55 C46 P1 113.4(2) . . ?
C62 C46 P1 111.1(2) . . ?
C62 C46 C55 106.0(3) . . ?
C62 C46 C63 108.8(3) . . ?
C63 C46 P1 110.6(2) . . ?
C63 C46 C55 106.7(3) . . ?
C16 B47 C22 115.6(3) . . ?
C16 B47 C31 113.1(2) . . ?
C29 B47 C16 99.1(2) . . ?
C29 B47 C22 113.2(3) . . ?
C29 B47 C31 114.6(3) . . ?
C31 B47 C22 101.9(2) . . ?
F9 C48 C20 119.2(3) . . ?
F9 C48 C61 118.3(3) . . ?
C61 C48 C20 122.4(3) . . ?
C53 C49 P1 113.1(2) . . ?
C65 C49 P1 109.1(2) . . ?
C65 C49 C53 107.2(3) . . ?
C65 C49 C78 109.6(3) . . ?
C78 C49 P1 112.3(3) . . ?
C78 C49 C53 105.4(3) . . ?
C51 C50 P1 110.9(2) . . ?
C51 C50 C2 108.4(3) . . ?
C70 C50 P1 109.7(3) . . ?
C70 C50 C51 106.3(3) . . ?
C70 C50 C2 108.5(3) . . ?
C2 C50 P1 112.8(3) . . ?
C50 C51 H51A 109.5 . . ?
C50 C51 H51B 109.5 . . ?
C50 C51 H51C 109.5 . . ?
H51A C51 H51B 109.5 . . ?
H51A C51 H51C 109.5 . . ?
H51B C51 H51C 109.5 . . ?
F18 C52 C44 120.7(4) . . ?
F18 C52 C59 119.9(3) . . ?
C59 C52 C44 119.4(3) . . ?
C49 C53 H53A 109.5 . . ?
C49 C53 H53B 109.5 . . ?
C49 C53 H53C 109.5 . . ?
H53A C53 H53B 109.5 . . ?
H53A C53 H53C 109.5 . . ?
H53B C53 H53C 109.5 . . ?
F12 C54 C33 120.6(3) . . ?
F12 C54 C40 119.5(3) . . ?
C40 C54 C33 119.9(3) . . ?
C46 C55 H55A 109.5 . . ?
C46 C55 H55B 109.5 . . ?
C46 C55 H55C 109.5 . . ?
H55A C55 H55B 109.5 . . ?
H55A C55 H55C 109.5 . . ?
H55B C55 H55C 109.5 . . ?
C43 C56 H56 119.5 . . ?
C73 C56 C43 120.9(3) . . ?
C73 C56 H56 119.5 . . ?
C28 C57 H57 119.7 . . ?
C72 C57 C28 120.5(3) . . ?
C72 C57 H57 119.7 . . ?
C43 C58 H58 119.7 . . ?
C71 C58 C43 120.5(3) . . ?
C71 C58 H58 119.7 . . ?
F15 C59 C52 120.6(4) . . ?
F15 C59 C61 119.9(4) . . ?
C52 C59 C61 119.5(3) . . ?
F19 C60 C36 119.5(3) . . ?
F19 C60 C79 117.8(3) . . ?
C36 C60 C79 122.6(4) . . ?
F17 C61 C48 120.6(4) . . ?
F17 C61 C59 119.8(3) . . ?
C48 C61 C59 119.6(3) . . ?
C46 C62 H62A 109.5 . . ?
C46 C62 H62B 109.5 . . ?
C46 C62 H62C 109.5 . . ?
H62A C62 H62B 109.5 . . ?
H62A C62 H62C 109.5 . . ?
H62B C62 H62C 109.5 . . ?
C46 C63 H63A 109.5 . . ?
C46 C63 H63B 109.5 . . ?
C46 C63 H63C 109.5 . . ?
H63A C63 H63B 109.5 . . ?
H63A C63 H63C 109.5 . . ?
H63B C63 H63C 109.5 . . ?
C71 C64 H64 119.9 . . ?
C71 C64 C73 120.1(3) . . ?
C73 C64 H64 119.9 . . ?
C49 C65 H65A 109.5 . . ?
C49 C65 H65B 109.5 . . ?
C49 C65 H65C 109.5 . . ?
H65A C65 H65B 109.5 . . ?
H65A C65 H65C 109.5 . . ?
H65B C65 H65C 109.5 . . ?
C20 B66 C36 115.8(3) . . ?
C39 B66 C20 120.0(3) . . ?
C39 B66 C36 124.1(3) . . ?
F23 C67 C75 119.7(4) . . ?
F23 C67 C79 120.3(4) . . ?
C79 C67 C75 120.0(3) . . ?
F14 C69 C36 119.5(3) . . ?
F14 C69 C75 117.4(3) . . ?
C36 C69 C75 123.1(4) . . ?
C50 C70 H70A 109.5 . . ?
C50 C70 H70B 109.5 . . ?
C50 C70 H70C 109.5 . . ?
H70A C70 H70B 109.5 . . ?
H70A C70 H70C 109.5 . . ?
H70B C70 H70C 109.5 . . ?
C58 C71 H71 119.9 . . ?
C64 C71 C58 120.2(3) . . ?
C64 C71 H71 119.9 . . ?
C30 C72 H72 120.5 . . ?
C57 C72 C30 119.1(3) . . ?
C57 C72 H72 120.5 . . ?
C56 C73 H73 120.0 . . ?
C64 C73 C56 120.0(4) . . ?
C64 C73 H73 120.0 . . ?
F45 C75 C67 119.6(4) . . ?
F45 C75 C69 121.4(4) . . ?
C67 C75 C69 119.0(4) . . ?
C49 C78 H78A 109.5 . . ?
C49 C78 H78B 109.5 . . ?
C49 C78 H78C 109.5 . . ?
H78A C78 H78B 109.5 . . ?
H78A C78 H78C 109.5 . . ?
H78B C78 H78C 109.5 . . ?
F26 C79 C60 120.8(4) . . ?
F26 C79 C67 119.4(3) . . ?
C67 C79 C60 119.7(4) . . ?
C76 C68 H68 119.8 . . ?
C82 C68 H68 119.8 . . ?
C82 C68 C76 120.3(5) . . ?
C68 C76 H76 120.3 . . ?
C68 C76 C77 119.5(5) . . ?
C77 C76 H76 120.3 . . ?
C76 C77 Cl1 118.4(4) . . ?
C83 C77 Cl1 120.3(4) . . ?
C83 C77 C76 121.3(5) . . ?
C82 C80 H80 120.0 . . ?
C82 C80 C83 120.0(6) . . ?
C83 C80 H80 120.0 . . ?
C68 C82 C80 119.9(5) . . ?
C68 C82 H82 120.0 . . ?
C80 C82 H82 120.0 . . ?
C77 C83 C80 119.0(6) . . ?
C77 C83 H83 120.5 . . ?
C80 C83 H83 120.5 . . ?
C84 C81 Cl41 119.3(6) . . ?
C85 C81 Cl41 122.6(7) . . ?
C85 C81 C84 117.7(9) . . ?
C81 C84 H84 120.9 . . ?
C88 C84 C81 118.1(8) . . ?
C88 C84 H84 120.9 . . ?
C81 C85 H85 120.1 . . ?
C81 C85 C86 119.7(10) . . ?
C86 C85 H85 120.1 . . ?
C85 C86 H86 118.8 . . ?
C87 C86 C85 122.4(10) . . ?
C87 C86 H86 118.8 . . ?
C86 C87 H87 117.3 . . ?
C86 C87 C88 125.5(10) . . ?
C88 C87 H87 117.3 . . ?
C84 C88 C87 115.6(10) . . ?
C84 C88 H88 122.2 . . ?
C87 C88 H88 122.2 . . ?
C50 C2 H2A 109.5 . . ?
C50 C2 H2B 109.5 . . ?
C50 C2 H2C 109.5 . . ?
H2A C2 H2B 109.5 . . ?
H2A C2 H2C 109.5 . . ?
H2B C2 H2C 109.5 . . ?

loop_
_geom_bond_atom_site_label_1
_geom_bond_atom_site_label_2
_geom_bond_distance
_geom_bond_site_symmetry_2
_geom_bond_publ_flag
P1 C21 1.842(3) . ?
P1 C46 1.912(3) . ?
P1 C49 1.904(3) . ?
P1 C50 1.901(3) . ?
F2 C35 1.346(4) . ?
F3 C25 1.350(4) . ?
F4 C38 1.349(4) . ?
F5 C34 1.355(4) . ?
F6 C44 1.349(4) . ?
F7 C32 1.339(4) . ?
F8 C33 1.357(4) . ?
F9 C48 1.340(4) . ?
F10 C27 1.340(4) . ?
F11 C37 1.346(4) . ?
F12 C54 1.349(4) . ?
F13 C40 1.349(4) . ?
F14 C69 1.345(4) . ?
F15 C59 1.338(4) . ?
C16 H16 0.9500 . ?
C16 C21 1.352(4) . ?
C16 B47 1.637(4) . ?
F17 C61 1.346(4) . ?
F18 C52 1.350(4) . ?
F19 C60 1.337(4) . ?
C20 C44 1.384(5) . ?
C20 C48 1.379(5) . ?
C20 B66 1.586(5) . ?
C21 C24 1.500(4) . ?
C22 C25 1.385(4) . ?
C22 C33 1.385(5) . ?
C22 B47 1.653(5) . ?
F23 C67 1.341(4) . ?
C24 C28 1.387(4) . ?
C24 C42 1.393(4) . ?
C25 C35 1.379(5) . ?
F26 C79 1.344(5) . ?
C27 C34 1.389(5) . ?
C27 C37 1.378(5) . ?
C28 H28 0.9500 . ?
C28 C57 1.386(5) . ?
C29 H29 0.9500 . ?
C29 C39 1.371(4) . ?
C29 B47 1.609(5) . ?
C30 H30 0.9500 . ?
C30 C42 1.394(5) . ?
C30 C72 1.391(5) . ?
C31 C34 1.385(5) . ?
C31 C38 1.393(4) . ?
C31 B47 1.646(5) . ?
C32 C37 1.377(5) . ?
C32 C38 1.373(5) . ?
C33 C54 1.381(5) . ?
C35 C40 1.372(5) . ?
C36 C60 1.373(5) . ?
C36 B66 1.587(5) . ?
C36 C69 1.381(5) . ?
C39 C43 1.494(4) . ?
C39 B66 1.530(5) . ?
C40 C54 1.376(5) . ?
C42 H42 0.9500 . ?
C43 C56 1.392(5) . ?
C43 C58 1.400(5) . ?
C44 C52 1.372(5) . ?
F45 C75 1.339(5) . ?
C46 C55 1.545(5) . ?
C46 C62 1.532(5) . ?
C46 C63 1.544(5) . ?
C48 C61 1.375(5) . ?
C49 C53 1.553(5) . ?
C49 C65 1.542(5) . ?
C49 C78 1.547(5) . ?
C50 C51 1.543(5) . ?
C50 C70 1.536(6) . ?
C50 C2 1.551(5) . ?
C51 H51A 0.9800 . ?
C51 H51B 0.9800 . ?
C51 H51C 0.9800 . ?
C52 C59 1.360(6) . ?
C53 H53A 0.9800 . ?
C53 H53B 0.9800 . ?
C53 H53C 0.9800 . ?
C55 H55A 0.9800 . ?
C55 H55B 0.9800 . ?
C55 H55C 0.9800 . ?
C56 H56 0.9500 . ?
C56 C73 1.382(5) . ?
C57 H57 0.9500 . ?
C57 C72 1.385(5) . ?
C58 H58 0.9500 . ?
C58 C71 1.387(5) . ?
C59 C61 1.387(6) . ?
C60 C79 1.385(5) . ?
C62 H62A 0.9800 . ?
C62 H62B 0.9800 . ?
C62 H62C 0.9800 . ?
C63 H63A 0.9800 . ?
C63 H63B 0.9800 . ?
C63 H63C 0.9800 . ?
C64 H64 0.9500 . ?
C64 C71 1.373(6) . ?
C64 C73 1.382(6) . ?
C65 H65A 0.9800 . ?
C65 H65B 0.9800 . ?
C65 H65C 0.9800 . ?
C67 C75 1.365(6) . ?
C67 C79 1.363(6) . ?
C69 C75 1.384(5) . ?
C70 H70A 0.9800 . ?
C70 H70B 0.9800 . ?
C70 H70C 0.9800 . ?
C71 H71 0.9500 . ?
C72 H72 0.9500 . ?
C73 H73 0.9500 . ?
C78 H78A 0.9800 . ?
C78 H78B 0.9800 . ?
C78 H78C 0.9800 . ?
Cl1 C77 1.744(5) . ?
C68 H68 0.9500 . ?
C68 C76 1.374(6) . ?
C68 C82 1.350(7) . ?
C76 H76 0.9500 . ?
C76 C77 1.379(7) . ?
C77 C83 1.348(7) . ?
C80 H80 0.9500 . ?
C80 C82 1.388(8) . ?
C80 C83 1.389(8) . ?
C82 H82 0.9500 . ?
C83 H83 0.9500 . ?
Cl41 C81 1.731(8) . ?
C81 C84 1.425(13) . ?
C81 C85 1.333(12) . ?
C84 H84 0.9500 . ?
C84 C88 1.371(14) . ?
C85 H85 0.9500 . ?
C85 C86 1.359(15) . ?
C86 H86 0.9500 . ?
C86 C87 1.152(15) . ?
C87 H87 0.9500 . ?
C87 C88 1.397(15) . ?
C88 H88 0.9500 . ?
C2 H2A 0.9800 . ?
C2 H2B 0.9800 . ?
C2 H2C 0.9800 . ?

loop_
_geom_torsion_atom_site_label_1
_geom_torsion_atom_site_label_2
_geom_torsion_atom_site_label_3
_geom_torsion_atom_site_label_4
_geom_torsion
_geom_torsion_site_symmetry_1
_geom_torsion_site_symmetry_2
_geom_torsion_site_symmetry_3
_geom_torsion_site_symmetry_4
_geom_torsion_publ_flag
P1 C21 C24 C28 -93.2(3) . . . . ?
P1 C21 C24 C42 89.7(3) . . . . ?
F2 C35 C40 F13 -0.5(5) . . . . ?
F2 C35 C40 C54 178.3(3) . . . . ?
F3 C25 C35 F2 0.7(4) . . . . ?
F3 C25 C35 C40 179.1(3) . . . . ?
F6 C44 C52 F18 -1.5(5) . . . . ?
F6 C44 C52 C59 178.8(3) . . . . ?
F7 C32 C37 F11 1.7(5) . . . . ?
F7 C32 C37 C27 -179.4(3) . . . . ?
F7 C32 C38 F4 0.1(4) . . . . ?
F7 C32 C38 C31 -179.4(3) . . . . ?
F8 C33 C54 F12 -0.2(5) . . . . ?
F8 C33 C54 C40 179.8(3) . . . . ?
F9 C48 C61 F17 -0.5(5) . . . . ?
F9 C48 C61 C59 -179.4(3) . . . . ?
F10 C27 C34 F5 1.0(5) . . . . ?
F10 C27 C34 C31 179.3(3) . . . . ?
F10 C27 C37 F11 -1.4(5) . . . . ?
F10 C27 C37 C32 179.8(3) . . . . ?
F13 C40 C54 F12 -1.4(5) . . . . ?
F13 C40 C54 C33 178.6(3) . . . . ?
F14 C69 C75 F45 -0.8(6) . . . . ?
F14 C69 C75 C67 178.4(4) . . . . ?
F15 C59 C61 F17 -0.5(5) . . . . ?
F15 C59 C61 C48 178.4(3) . . . . ?
C16 C21 C24 C28 86.3(4) . . . . ?
C16 C21 C24 C42 -90.9(4) . . . . ?
F18 C52 C59 F15 0.9(6) . . . . ?
F18 C52 C59 C61 -179.5(3) . . . . ?
F19 C60 C79 F26 -0.6(6) . . . . ?
F19 C60 C79 C67 177.1(4) . . . . ?
C20 C44 C52 F18 -179.0(3) . . . . ?
C20 C44 C52 C59 1.2(5) . . . . ?
C20 C48 C61 F17 179.6(3) . . . . ?
C20 C48 C61 C59 0.6(5) . . . . ?
C21 C16 B47 C22 157.6(3) . . . . ?
C21 C16 B47 C29 -81.1(4) . . . . ?
C21 C16 B47 C31 40.7(4) . . . . ?
C21 C24 C28 C57 -178.1(3) . . . . ?
C21 C24 C42 C30 177.2(3) . . . . ?
C22 C25 C35 F2 -178.6(3) . . . . ?
C22 C25 C35 C40 -0.2(5) . . . . ?
C22 C33 C54 F12 -179.2(3) . . . . ?
C22 C33 C54 C40 0.8(5) . . . . ?
F23 C67 C75 F45 -0.5(7) . . . . ?
F23 C67 C75 C69 -179.8(4) . . . . ?
F23 C67 C79 F26 -2.0(6) . . . . ?
F23 C67 C79 C60 -179.8(4) . . . . ?
C24 C28 C57 C72 1.0(5) . . . . ?
C25 C22 C33 F8 180.0(3) . . . . ?
C25 C22 C33 C54 -1.0(5) . . . . ?
C25 C22 B47 C16 170.4(3) . . . . ?
C25 C22 B47 C29 57.0(4) . . . . ?
C25 C22 B47 C31 -66.5(3) . . . . ?
C25 C35 C40 F13 -178.9(3) . . . . ?
C25 C35 C40 C54 -0.1(5) . . . . ?
C28 C24 C42 C30 -0.1(5) . . . . ?
C28 C57 C72 C30 -0.1(5) . . . . ?
C29 C39 C43 C56 62.9(4) . . . . ?
C29 C39 C43 C58 -118.8(3) . . . . ?
C29 C39 B66 C20 0.6(5) . . . . ?
C29 C39 B66 C36 -176.3(3) . . . . ?
C33 C22 C25 F3 -178.6(3) . . . . ?
C33 C22 C25 C35 0.8(5) . . . . ?
C33 C22 B47 C16 -16.0(5) . . . . ?
C33 C22 B47 C29 -129.4(3) . . . . ?
C33 C22 B47 C31 107.0(3) . . . . ?
C34 C27 C37 F11 178.4(3) . . . . ?
C34 C27 C37 C32 -0.5(5) . . . . ?
C34 C31 C38 F4 178.9(3) . . . . ?
C34 C31 C38 C32 -1.6(5) . . . . ?
C34 C31 B47 C16 -125.3(3) . . . . ?
C34 C31 B47 C22 110.0(3) . . . . ?
C34 C31 B47 C29 -12.7(4) . . . . ?
C35 C40 C54 F12 179.8(3) . . . . ?
C35 C40 C54 C33 -0.2(5) . . . . ?
C36 C60 C79 F26 -177.5(3) . . . . ?
C36 C60 C79 C67 0.3(6) . . . . ?
C36 C69 C75 F45 179.6(4) . . . . ?
C36 C69 C75 C67 -1.2(7) . . . . ?
C37 C27 C34 F5 -178.7(3) . . . . ?
C37 C27 C34 C31 -0.4(5) . . . . ?
C37 C32 C38 F4 -179.7(3) . . . . ?
C37 C32 C38 C31 0.8(5) . . . . ?
C38 C31 C34 F5 179.6(3) . . . . ?
C38 C31 C34 C27 1.4(5) . . . . ?
C38 C31 B47 C16 62.3(4) . . . . ?
C38 C31 B47 C22 -62.4(3) . . . . ?
C38 C31 B47 C29 174.9(3) . . . . ?
C38 C32 C37 F11 -178.5(3) . . . . ?
C38 C32 C37 C27 0.3(5) . . . . ?
C39 C29 B47 C16 -97.1(4) . . . . ?
C39 C29 B47 C22 26.0(5) . . . . ?
C39 C29 B47 C31 142.2(3) . . . . ?
C39 C43 C56 C73 -179.8(3) . . . . ?
C39 C43 C58 C71 -180.0(3) . . . . ?
C42 C24 C28 C57 -0.9(5) . . . . ?
C42 C30 C72 C57 -0.8(5) . . . . ?
C43 C39 B66 C20 -177.3(3) . . . . ?
C43 C39 B66 C36 5.7(5) . . . . ?
C43 C56 C73 C64 -0.7(6) . . . . ?
C43 C58 C71 C64 0.2(5) . . . . ?
C44 C20 C48 F9 -179.3(3) . . . . ?
C44 C20 C48 C61 0.7(5) . . . . ?
C44 C20 B66 C36 77.4(4) . . . . ?
C44 C20 B66 C39 -99.8(4) . . . . ?
C44 C52 C59 F15 -179.3(3) . . . . ?
C44 C52 C59 C61 0.2(6) . . . . ?
C46 P1 C21 C16 168.5(2) . . . . ?
C46 P1 C21 C24 -12.1(3) . . . . ?
B47 C16 C21 P1 172.8(2) . . . . ?
B47 C16 C21 C24 -6.6(5) . . . . ?
B47 C22 C25 F3 -4.1(4) . . . . ?
B47 C22 C25 C35 175.3(3) . . . . ?
B47 C22 C33 F8 6.3(5) . . . . ?
B47 C22 C33 C54 -174.8(3) . . . . ?
B47 C29 C39 C43 -6.3(5) . . . . ?
B47 C29 C39 B66 175.8(3) . . . . ?
B47 C31 C34 F5 6.9(5) . . . . ?
B47 C31 C34 C27 -171.3(3) . . . . ?
B47 C31 C38 F4 -7.7(4) . . . . ?
B47 C31 C38 C32 171.8(3) . . . . ?
C48 C20 C44 F6 -179.2(3) . . . . ?
C48 C20 C44 C52 -1.7(5) . . . . ?
C48 C20 B66 C36 -107.2(4) . . . . ?
C48 C20 B66 C39 75.6(4) . . . . ?
C49 P1 C21 C16 49.0(3) . . . . ?
C49 P1 C21 C24 -131.6(2) . . . . ?
C50 P1 C21 C16 -70.9(3) . . . . ?
C50 P1 C21 C24 108.5(3) . . . . ?
C52 C59 C61 F17 180.0(3) . . . . ?
C52 C59 C61 C48 -1.1(6) . . . . ?
C56 C43 C58 C71 -1.6(5) . . . . ?
C58 C43 C56 C73 1.9(5) . . . . ?
C60 C36 B66 C20 -121.2(4) . . . . ?
C60 C36 B66 C39 55.9(5) . . . . ?
C60 C36 C69 F14 -178.8(3) . . . . ?
C60 C36 C69 C75 0.8(6) . . . . ?
B66 C20 C44 F6 -3.5(4) . . . . ?
B66 C20 C44 C52 174.1(3) . . . . ?
B66 C20 C48 F9 5.2(5) . . . . ?
B66 C20 C48 C61 -174.8(3) . . . . ?
B66 C36 C60 F19 -1.8(5) . . . . ?
B66 C36 C60 C79 175.0(3) . . . . ?
B66 C36 C69 F14 5.8(5) . . . . ?
B66 C36 C69 C75 -174.6(4) . . . . ?
B66 C39 C43 C56 -119.3(3) . . . . ?
B66 C39 C43 C58 59.0(4) . . . . ?
C69 C36 C60 F19 -177.1(3) . . . . ?
C69 C36 C60 C79 -0.3(5) . . . . ?
C69 C36 B66 C20 53.8(4) . . . . ?
C69 C36 B66 C39 -129.1(4) . . . . ?
C71 C64 C73 C56 -0.8(6) . . . . ?
C72 C30 C42 C24 0.9(5) . . . . ?
C73 C64 C71 C58 1.1(6) . . . . ?
C75 C67 C79 F26 177.1(4) . . . . ?
C75 C67 C79 C60 -0.7(6) . . . . ?
C79 C67 C75 F45 -179.6(4) . . . . ?
C79 C67 C75 C69 1.1(7) . . . . ?
Cl1 C77 C83 C80 -178.9(4) . . . . ?
C68 C76 C77 Cl1 178.4(3) . . . . ?
C68 C76 C77 C83 -0.4(7) . . . . ?
C76 C68 C82 C80 0.7(7) . . . . ?
C76 C77 C83 C80 0.0(7) . . . . ?
C82 C68 C76 C77 0.1(7) . . . . ?
C82 C80 C83 C77 0.8(8) . . . . ?
C83 C80 C82 C68 -1.2(7) . . . . ?
Cl41 C81 C84 C88 179.3(8) . . . . ?
Cl41 C81 C85 C86 -177.9(10) . . . . ?
C81 C84 C88 C87 5.5(16) . . . . ?
C81 C85 C86 C87 -10(2) . . . . ?
C84 C81 C85 C86 9.5(17) . . . . ?
C85 C81 C84 C88 -7.8(15) . . . . ?
C85 C86 C87 C88 8(3) . . . . ?
C86 C87 C88 C84 -6(2) . . . . ?
